data_7123699
loop_
_publ_author_name
'Cao, Ying-jie'
'Zhou, Lin'
'Shi, Ping-Ping'
'Ye, Qiong'
'Fu, Da-Wei'

_publ_section_title
;
 H/F substituted perovskite compounds with above-room-temperature
 ferroelasticity: [(CH3)4P][Cd(SCN)3] and [(CH3)3PCH2F][Cd(SCN)3]
;
_journal_name_full 'Chemical Communications'
_journal_paper_doi 10.1039/C9CC03857D
_journal_year 2019
_chemical_formula_sum 'C7 H12 Cd N3 P S3'
_chemical_formula_weight 377.75
_space_group_crystal_system orthorhombic
_space_group_IT_number 62
_space_group_name_Hall '-P 2n 2a'
_space_group_name_H-M_alt 'P m c n'
_symmetry_space_group_name_Hall '-P 2n 2a'
_symmetry_space_group_name_H-M 'P m c n'
_atom_sites_solution_hydrogens geom
_audit_creation_method SHELXL-2014/7
_audit_update_record
;
2019-04-25 deposited with the CCDC.    2019-06-21 downloaded from the CCDC.
;
_cell_angle_alpha 90
_cell_angle_beta 90
_cell_angle_gamma 90
_cell_formula_units_Z 4
_cell_length_a 10.2216(5)
_cell_length_b 13.3718(7)
_cell_length_c 10.6974(5)
_cell_measurement_reflns_used 4947
_cell_measurement_temperature 337.95(10)
_cell_measurement_theta_max 29.0530
_cell_measurement_theta_min 3.5750
_cell_volume 1462.13(13)
_computing_structure_refinement 'SHELXL-2014/7 (Sheldrick, 2014)'
_diffrn_ambient_temperature 337.95(10)
_diffrn_measured_fraction_theta_full 1.000
_diffrn_measured_fraction_theta_max 0.827
_diffrn_measurement_device_type 'XtaLAB Synergy R, DW system, HyPix'
_diffrn_measurement_method '\w scans'
_diffrn_radiation_type MoK\a
_diffrn_radiation_wavelength 0.71073
_diffrn_reflns_av_R_equivalents 0.0311
_diffrn_reflns_av_unetI/netI 0.0259
_diffrn_reflns_Laue_measured_fraction_full 1.000
_diffrn_reflns_Laue_measured_fraction_max 0.827
_diffrn_reflns_limit_h_max 13
_diffrn_reflns_limit_h_min -12
_diffrn_reflns_limit_k_max 14
_diffrn_reflns_limit_k_min -18
_diffrn_reflns_limit_l_max 14
_diffrn_reflns_limit_l_min -12
_diffrn_reflns_number 8781
_diffrn_reflns_point_group_measured_fraction_full 1.000
_diffrn_reflns_point_group_measured_fraction_max 0.827
_diffrn_reflns_theta_full 25.242
_diffrn_reflns_theta_max 30.620
_diffrn_reflns_theta_min 2.438
_diffrn_source 'Rotating-anode X-ray tube'
_exptl_absorpt_coefficient_mu 2.006
_exptl_crystal_colour colorless
_exptl_crystal_density_diffrn 1.716
_exptl_crystal_description Blocky
_exptl_crystal_F_000 744
_refine_diff_density_max 2.859
_refine_diff_density_min -3.036
_refine_diff_density_rms 0.196
_refine_ls_extinction_coef 0.005(2)
_refine_ls_extinction_expression Fc^*^=kFc[1+0.001xFc^2^\l^3^/sin(2\q)]^-1/4^
_refine_ls_extinction_method 'SHELXL-2014/7 (Sheldrick 2014'
_refine_ls_goodness_of_fit_ref 1.072
_refine_ls_hydrogen_treatment constr
_refine_ls_matrix_type full
_refine_ls_number_parameters 66
_refine_ls_number_reflns 1962
_refine_ls_number_restraints 0
_refine_ls_restrained_S_all 1.072
_refine_ls_R_factor_all 0.0920
_refine_ls_R_factor_gt 0.0799
_refine_ls_shift/su_max 0.003
_refine_ls_shift/su_mean 0.000
_refine_ls_structure_factor_coef Fsqd
_refine_ls_weighting_details 'w=1/[\s^2^(Fo^2^)+(0.1731P)^2^+3.6061P] where P=(Fo^2^+2Fc^2^)/3'
_refine_ls_weighting_scheme calc
_refine_ls_wR_factor_gt 0.2557
_refine_ls_wR_factor_ref 0.2707
_reflns_Friedel_coverage 0.000
_reflns_number_gt 1528
_reflns_number_total 1962
_reflns_threshold_expression 'I > 2\s(I)'
_cod_data_source_file c9cc03857d2.cif
_cod_data_source_block new
_cod_database_code 7123699
_shelx_shelxl_version_number 2014/7
_shelx_space_group_comment
;
The symmetry employed for this shelxl refinement is uniquely defined
by the following loop, which should always be used as a source of
symmetry information in preference to the above space-group names.
They are only intended as comments.
;

loop_
_space_group_symop_operation_xyz
'x, y, z'
'-x+1/2, -y+1/2, z+1/2'
'x+1/2, -y, -z'
'-x, y+1/2, -z+1/2'
'-x, -y, -z'
'x-1/2, y-1/2, -z-1/2'
'-x-1/2, y, z'
'x, -y-1/2, z-1/2'

loop_
_atom_site_label
_atom_site_type_symbol
_atom_site_fract_x
_atom_site_fract_y
_atom_site_fract_z
_atom_site_U_iso_or_equiv
_atom_site_adp_type
_atom_site_occupancy
_atom_site_site_symmetry_order
_atom_site_calc_flag
_atom_site_refinement_flags_posn
_atom_site_refinement_flags_adp
_atom_site_refinement_flags_occupancy
C2 C 0.0808(7) 0.1778(6) 0.3178(7) 0.0657(17) Uani 1 1 d . . .
C3 C 0.2500 0.9173(10) 0.3288(16) 0.0912(10) Uani 1 2 d S T P
H3A H 0.2500 0.9891 0.3302 0.137 Uiso 1 2 calc R U P
H3B H 0.1733 0.8928 0.3706 0.137 Uiso 0.5 1 calc R U P
H3C H 0.3267 0.8928 0.3706 0.137 Uiso 0.5 1 calc R U P
N2 N 0.0906(13) 0.2110(6) 0.2175(8) 0.103(3) Uani 1 1 d . . .
C1 C 0.2500 0.3961(8) 0.3624(9) 0.061(2) Uani 1 2 d S T P
N1 N 0.2500 0.1432(7) -0.0418(9) 0.077(3) Uani 1 2 d S T P
S2 S 0.0535(3) 0.3718(2) -0.0468(2) 0.0987(10) Uani 1 1 d . . .
Cd1 Cd 0.2500 0.28435(6) 0.08408(6) 0.0609(4) Uani 1 2 d S T P
P1 P 0.2500 0.8734(3) 0.1653(5) 0.0912(10) Uani 1 2 d S T P
S1 S 0.2500 0.4552(2) 0.2292(3) 0.0870(11) Uani 1 2 d S T P
C4 C 0.2500 0.7472(10) 0.1945(18) 0.0912(10) Uani 1 2 d S T P
H4A H 0.3333 0.7278 0.2282 0.137 Uiso 0.5 1 calc R U P
H4B H 0.1824 0.7316 0.2536 0.137 Uiso 0.5 1 calc R U P
H4C H 0.2343 0.7115 0.1181 0.137 Uiso 0.5 1 calc R U P
C5 C 0.1041(10) 0.9258(8) 0.1022(11) 0.0912(10) Uani 1 1 d . . .
H5A H 0.1159 0.9963 0.0900 0.137 Uiso 1 1 calc R U .
H5B H 0.0849 0.8946 0.0235 0.137 Uiso 1 1 calc R U .
H5C H 0.0330 0.9146 0.1590 0.137 Uiso 1 1 calc R U .

loop_
_atom_site_aniso_label
_atom_site_aniso_U_11
_atom_site_aniso_U_22
_atom_site_aniso_U_33
_atom_site_aniso_U_23
_atom_site_aniso_U_13
_atom_site_aniso_U_12
C2 0.065(4) 0.071(4) 0.062(4) 0.001(3) -0.002(3) -0.013(3)
C3 0.0666(17) 0.0721(17) 0.135(3) 0.0050(18) 0.000 0.000
N2 0.150(9) 0.105(6) 0.054(4) 0.019(4) 0.034(5) 0.001(5)
C1 0.085(7) 0.053(5) 0.045(5) -0.006(4) 0.000 0.000
N1 0.123(8) 0.064(5) 0.044(5) 0.003(4) 0.000 0.000
S2 0.1081(19) 0.125(2) 0.0635(13) -0.0226(13) -0.0092(13) 0.0456(17)
Cd1 0.0781(6) 0.0682(6) 0.0363(5) -0.0014(2) 0.000 0.000
P1 0.0666(17) 0.0721(17) 0.135(3) 0.0050(18) 0.000 0.000
S1 0.152(3) 0.0572(15) 0.0514(14) 0.0042(11) 0.000 0.000
C4 0.0666(17) 0.0721(17) 0.135(3) 0.0050(18) 0.000 0.000
C5 0.0666(17) 0.0721(17) 0.135(3) 0.0050(18) 0.000 0.000

loop_
_atom_type_symbol
_atom_type_description
_atom_type_scat_dispersion_real
_atom_type_scat_dispersion_imag
_atom_type_scat_source
C C 0.0033 0.0016 'International Tables Vol C Tables 4.2.6.8 and 6.1.1.4'
H H 0.0000 0.0000 'International Tables Vol C Tables 4.2.6.8 and 6.1.1.4'
N N 0.0061 0.0033 'International Tables Vol C Tables 4.2.6.8 and 6.1.1.4'
P P 0.1023 0.0942 'International Tables Vol C Tables 4.2.6.8 and 6.1.1.4'
S S 0.1246 0.1234 'International Tables Vol C Tables 4.2.6.8 and 6.1.1.4'
Cd Cd -0.8075 1.2024 'International Tables Vol C Tables 4.2.6.8 and 6.1.1.4'

loop_
_geom_angle_atom_site_label_1
_geom_angle_atom_site_label_2
_geom_angle_atom_site_label_3
_geom_angle
_geom_angle_site_symmetry_1
_geom_angle_site_symmetry_3
N2 C2 S2 174.5(9) . 8_566
C2 N2 Cd1 140.2(10) . .
N1 C1 S1 178.2(9) 2 .
C1 N1 Cd1 152.7(8) 2_554 .
C2 S2 Cd1 99.1(3) 8_565 .
N1 Cd1 N2 90.7(3) . 7_655
N1 Cd1 N2 90.7(3) . .
N2 Cd1 N2 86.5(6) 7_655 .
N1 Cd1 S2 92.92(17) . .
N2 Cd1 S2 174.1(3) 7_655 .
N2 Cd1 S2 88.9(3) . .
N1 Cd1 S2 92.92(17) . 7_655
N2 Cd1 S2 88.9(3) 7_655 7_655
N2 Cd1 S2 174.1(3) . 7_655
S2 Cd1 S2 95.51(15) . 7_655
N1 Cd1 S1 178.7(2) . .
N2 Cd1 S1 90.2(2) 7_655 .
N2 Cd1 S1 90.2(2) . .
S2 Cd1 S1 86.20(7) . .
S2 Cd1 S1 86.20(7) 7_655 .
C4 P1 C5 117.1(4) . .
C4 P1 C5 117.1(4) . 7_655
C5 P1 C5 113.8(7) . 7_655
C4 P1 C3 98.1(8) . .
C5 P1 C3 103.6(4) . .
C5 P1 C3 103.6(4) 7_655 .
C1 S1 Cd1 95.2(4) . .

loop_
_geom_bond_atom_site_label_1
_geom_bond_atom_site_label_2
_geom_bond_distance
_geom_bond_site_symmetry_2
C2 N2 1.165(11) .
C2 S2 1.617(8) 8_566
C3 P1 1.844(17) .
N2 Cd1 2.378(9) .
C1 N1 1.152(14) 2
C1 S1 1.629(10) .
N1 C1 1.152(14) 2_554
N1 Cd1 2.319(10) .
S2 C2 1.617(8) 8_565
S2 Cd1 2.713(3) .
Cd1 N2 2.378(9) 7_655
Cd1 S2 2.713(3) 7_655
Cd1 S1 2.762(3) .
P1 C4 1.717(14) .
P1 C5 1.780(10) .
P1 C5 1.780(10) 7_655
